data_7001195
loop_
_publ_author_name
'Cosquer, Goulven'
'Pointillart, Fabrice'
'Le Gal, Yann'
'Golhen, St\'ephane'
'Cador, Olivier'
'Ouahab, Lahc\`ene'

_publ_section_title
;
 Coordination complexes with the redox active tetrathiafulvalene based
 imino-pyrazine ligand: syntheses, a radical cation salt, crystal
 structures and electrochemistry
;
_journal_issue 18
_journal_name_full 'Dalton Transactions'
_journal_page_first 3495
_journal_page_last 3502
_journal_paper_doi 10.1039/b815865g
_journal_year 2009
_chemical_formula_sum 'C32 H16 F12 Mn N6 O4 S8'
_chemical_formula_weight 1087.93
_chemical_name_systematic
;
?
;
_space_group_IT_number 15
_symmetry_cell_setting monoclinic
_symmetry_space_group_name_Hall '-C 2yc'
_symmetry_space_group_name_H-M 'C 1 2/c 1'
_atom_sites_solution_hydrogens geom
_atom_sites_solution_primary direct
_atom_sites_solution_secondary difmap
_audit_creation_method SHELXL-97
_cell_angle_alpha 90.00
_cell_angle_beta 107.039(3)
_cell_angle_gamma 90.00
_cell_formula_units_Z 4
_cell_length_a 15.6368(8)
_cell_length_b 10.6603(6)
_cell_length_c 26.5642(8)
_cell_measurement_reflns_used 3820
_cell_measurement_temperature 293(2)
_cell_measurement_theta_max 26.373
_cell_measurement_theta_min 2.910
_cell_volume 4233.7(4)
_computing_cell_refinement 'HKL Scalepack (Otwinowski & Minor 1997)'
_computing_data_collection 'Collect (Bruker AXS BV, 1997-2004)'
_computing_data_reduction 'HKL Denzo and Scalepack (Otwinowski & Minor 1997)'
_computing_publication_material 'WinGX publication routines (Farrugia, 1999)'
_computing_structure_refinement 'SHELXL-97 (Sheldrick, 1997)'
_computing_structure_solution 'SIR-97 (Altomare al, 1997)'
_diffrn_ambient_temperature 293(2)
_diffrn_detector_area_resol_mean 9
_diffrn_measured_fraction_theta_full 0.972
_diffrn_measured_fraction_theta_max 0.972
_diffrn_measurement_device '95mm CCD camera on \k-goniostat'
_diffrn_measurement_device_type KappaCCD
_diffrn_measurement_method CCD
_diffrn_radiation_monochromator 'horizonally mounted graphite crystal'
_diffrn_radiation_source 'fine-focus sealed tube'
_diffrn_radiation_type MoK\a
_diffrn_radiation_wavelength 0.71073
_diffrn_reflns_av_R_equivalents 0.0335
_diffrn_reflns_av_sigmaI/netI 0.0564
_diffrn_reflns_limit_h_max 19
_diffrn_reflns_limit_h_min -18
_diffrn_reflns_limit_k_max 13
_diffrn_reflns_limit_k_min -12
_diffrn_reflns_limit_l_max 32
_diffrn_reflns_limit_l_min -32
_diffrn_reflns_number 7173
_diffrn_reflns_theta_full 26.34
_diffrn_reflns_theta_max 26.34
_diffrn_reflns_theta_min 3.06
_exptl_absorpt_coefficient_mu 0.805
_exptl_absorpt_correction_type none
_exptl_crystal_colour red-pink
_exptl_crystal_density_diffrn 1.707
_exptl_crystal_density_method 'not measured'
_exptl_crystal_description block
_exptl_crystal_F_000 2172
_exptl_crystal_size_max 0.09
_exptl_crystal_size_mid 0.07
_exptl_crystal_size_min 0.07
_refine_diff_density_max 0.637
_refine_diff_density_min -0.394
_refine_diff_density_rms 0.063
_refine_ls_extinction_method none
_refine_ls_goodness_of_fit_ref 1.019
_refine_ls_hydrogen_treatment constr
_refine_ls_matrix_type full
_refine_ls_number_parameters 285
_refine_ls_number_reflns 4201
_refine_ls_number_restraints 0
_refine_ls_restrained_S_all 1.019
_refine_ls_R_factor_all 0.1006
_refine_ls_R_factor_gt 0.0550
_refine_ls_shift/su_max 0.000
_refine_ls_shift/su_mean 0.000
_refine_ls_structure_factor_coef Fsqd
_refine_ls_weighting_details 'calc w=1/[\s^2^(Fo^2^)+(0.0665P)^2^+5.6184P] where P=(Fo^2^+2Fc^2^)/3'
_refine_ls_weighting_scheme calc
_refine_ls_wR_factor_gt 0.1300
_refine_ls_wR_factor_ref 0.1546
_reflns_number_gt 2636
_reflns_number_total 4201
_reflns_threshold_expression >2sigma(I)
_cod_data_source_file b815865g.txt
_cod_data_source_block 2
_cod_original_cell_volume 4233.7(3)
_cod_original_sg_symbol_H-M C2/c
_cod_database_code 7001195

loop_
_symmetry_equiv_pos_as_xyz
'x, y, z'
'-x, y, -z+1/2'
'x+1/2, y+1/2, z'
'-x+1/2, y+1/2, -z+1/2'
'-x, -y, -z'
'x, -y, z-1/2'
'-x+1/2, -y+1/2, -z'
'x+1/2, -y+1/2, z-1/2'

loop_
_atom_site_label
_atom_site_type_symbol
_atom_site_fract_x
_atom_site_fract_y
_atom_site_fract_z
_atom_site_U_iso_or_equiv
_atom_site_adp_type
_atom_site_occupancy
_atom_site_symmetry_multiplicity
_atom_site_calc_flag
_atom_site_refinement_flags
_atom_site_disorder_assembly
_atom_site_disorder_group
C1 C -0.2000(4) 0.0533(6) -0.0773(2) 0.0840(16) Uani 1 1 d . . .
H1 H -0.2243 -0.0270 -0.0802 0.101 Uiso 1 1 calc R . .
C2 C -0.2365(4) 0.1425(6) -0.1115(2) 0.0868(16) Uani 1 1 d . . .
H2 H -0.2878 0.1270 -0.1392 0.104 Uiso 1 1 calc R . .
C3 C -0.0921(3) 0.2399(5) -0.05293(16) 0.0615(11) Uani 1 1 d . . .
C4 C -0.0154(3) 0.3048(4) -0.03663(14) 0.0532(10) Uani 1 1 d . . .
C5 C 0.1101(3) 0.4643(4) -0.02828(16) 0.0598(11) Uani 1 1 d . . .
H5 H 0.1436 0.5328 -0.0331 0.072 Uiso 1 1 calc R . .
C6 C 0.1464(3) 0.3770(4) 0.00834(14) 0.0516(9) Uani 1 1 d . . .
C7 C 0.2356(3) 0.3799(4) 0.04385(15) 0.0541(10) Uani 1 1 d . . .
H7 H 0.2741 0.4451 0.0421 0.065 Uiso 1 1 calc R . .
C8 C 0.3498(3) 0.2971(4) 0.11140(14) 0.0485(9) Uani 1 1 d . . .
C9 C 0.3729(3) 0.2108(4) 0.15264(14) 0.0498(9) Uani 1 1 d . . .
H9 H 0.3299 0.1549 0.1570 0.060 Uiso 1 1 calc R . .
C10 C 0.5141(3) 0.2874(4) 0.17762(16) 0.0576(11) Uani 1 1 d . . .
H10 H 0.5725 0.2868 0.1998 0.069 Uiso 1 1 calc R . .
C11 C 0.4909(3) 0.3726(4) 0.13674(16) 0.0604(11) Uani 1 1 d . . .
H11 H 0.5343 0.4277 0.1323 0.072 Uiso 1 1 calc R . .
C12 C 0.5006(5) -0.2650(5) 0.1483(2) 0.0855(16) Uani 1 1 d . . .
C13 C 0.5375(3) -0.1472(4) 0.17975(15) 0.0620(11) Uani 1 1 d . . .
C14 C 0.6283(3) -0.1209(5) 0.19147(17) 0.0694(12) Uani 1 1 d . . .
H14 H 0.6637 -0.1735 0.1780 0.083 Uiso 1 1 calc R . .
C15 C 0.6685(3) -0.0200(4) 0.22228(15) 0.0588(11) Uani 1 1 d . . .
C16 C 0.7690(4) -0.0013(7) 0.2330(2) 0.0838(16) Uani 1 1 d . . .
F1 F 0.4411(3) -0.2355(4) 0.10286(14) 0.1186(13) Uani 1 1 d . . .
F2 F 0.4627(4) -0.3375(4) 0.17461(18) 0.160(2) Uani 1 1 d . . .
F3 F 0.5633(3) -0.3325(3) 0.13525(13) 0.1061(11) Uani 1 1 d . . .
F4 F 0.8051(3) -0.0601(6) 0.2040(2) 0.212(3) Uani 1 1 d . . .
F5 F 0.8118(2) -0.0207(5) 0.28170(16) 0.1538(19) Uani 1 1 d . . .
F6 F 0.7891(2) 0.1197(5) 0.22811(17) 0.1324(14) Uani 1 1 d . . .
Mn1 Mn 0.5000 0.06174(9) 0.2500 0.0519(3) Uani 1 2 d S . .
N1 N 0.2617(2) 0.2927(3) 0.07785(11) 0.0520(8) Uani 1 1 d . . .
N2 N 0.4557(2) 0.2067(3) 0.18618(11) 0.0499(8) Uani 1 1 d . . .
N3 N 0.4091(2) 0.3789(3) 0.10351(12) 0.0566(8) Uani 1 1 d . . .
O1 O 0.4789(2) -0.0852(3) 0.19173(12) 0.0698(8) Uani 1 1 d . . .
O2 O 0.63304(19) 0.0584(3) 0.24494(11) 0.0638(8) Uani 1 1 d . . .
S1 S -0.10550(9) 0.09133(14) -0.02685(5) 0.0803(4) Uani 1 1 d . . .
S2 S -0.18564(9) 0.29006(15) -0.10328(5) 0.0816(4) Uani 1 1 d . . .
S3 S 0.07710(7) 0.25317(11) 0.01467(4) 0.0598(3) Uani 1 1 d . . .
S4 S 0.00134(8) 0.44721(11) -0.06576(4) 0.0605(3) Uani 1 1 d . . .

loop_
_atom_site_aniso_label
_atom_site_aniso_U_11
_atom_site_aniso_U_22
_atom_site_aniso_U_33
_atom_site_aniso_U_23
_atom_site_aniso_U_13
_atom_site_aniso_U_12
C1 0.068(3) 0.092(4) 0.090(4) -0.007(3) 0.020(3) -0.018(3)
C2 0.056(3) 0.109(5) 0.087(3) -0.012(3) 0.010(2) -0.010(3)
C3 0.052(3) 0.065(3) 0.061(2) 0.001(2) 0.0069(19) 0.001(2)
C4 0.054(3) 0.052(2) 0.050(2) 0.0067(17) 0.0103(17) 0.010(2)
C5 0.056(3) 0.061(3) 0.063(2) 0.011(2) 0.0184(19) 0.003(2)
C6 0.049(2) 0.052(3) 0.051(2) 0.0040(17) 0.0116(17) 0.005(2)
C7 0.049(2) 0.055(3) 0.059(2) 0.0013(19) 0.0171(18) 0.002(2)
C8 0.046(2) 0.046(2) 0.052(2) -0.0053(16) 0.0121(16) -0.0041(18)
C9 0.045(2) 0.052(2) 0.049(2) -0.0014(17) 0.0080(16) -0.0050(18)
C10 0.046(2) 0.057(3) 0.063(2) -0.0059(19) 0.0049(18) -0.009(2)
C11 0.052(3) 0.055(3) 0.070(2) -0.003(2) 0.012(2) -0.017(2)
C12 0.117(5) 0.056(3) 0.090(4) -0.009(3) 0.039(4) -0.005(3)
C13 0.082(3) 0.046(3) 0.054(2) 0.0028(18) 0.014(2) 0.006(2)
C14 0.074(3) 0.062(3) 0.070(3) -0.005(2) 0.018(2) 0.017(3)
C15 0.051(3) 0.066(3) 0.056(2) 0.005(2) 0.0095(19) 0.016(2)
C16 0.055(3) 0.099(5) 0.090(4) -0.019(3) 0.010(3) 0.014(3)
F1 0.112(3) 0.110(3) 0.110(3) -0.043(2) -0.003(2) -0.008(2)
F2 0.278(6) 0.079(3) 0.176(4) -0.043(3) 0.146(4) -0.078(3)
F3 0.149(3) 0.064(2) 0.107(2) -0.0203(17) 0.040(2) 0.011(2)
F4 0.083(3) 0.300(7) 0.271(6) -0.194(6) 0.081(3) -0.031(4)
F5 0.067(2) 0.247(6) 0.121(3) 0.055(3) -0.014(2) 0.023(3)
F6 0.068(2) 0.147(4) 0.176(4) 0.006(3) 0.027(2) -0.011(2)
Mn1 0.0443(5) 0.0517(6) 0.0563(5) 0.000 0.0094(4) 0.000
N1 0.0478(19) 0.058(2) 0.0460(17) 0.0012(15) 0.0078(14) -0.0013(16)
N2 0.0429(18) 0.051(2) 0.0509(17) -0.0065(14) 0.0062(14) -0.0047(16)
N3 0.055(2) 0.049(2) 0.0629(19) 0.0034(16) 0.0119(16) -0.0046(17)
O1 0.066(2) 0.061(2) 0.0786(19) -0.0159(16) 0.0155(16) -0.0062(17)
O2 0.0479(17) 0.066(2) 0.0747(18) -0.0128(15) 0.0138(14) 0.0016(15)
S1 0.0673(8) 0.0762(9) 0.0863(8) 0.0146(7) 0.0054(6) -0.0117(7)
S2 0.0556(7) 0.0937(11) 0.0812(8) 0.0108(7) -0.0021(6) 0.0105(7)
S3 0.0566(7) 0.0560(7) 0.0572(6) 0.0110(5) 0.0018(4) -0.0003(5)
S4 0.0611(7) 0.0592(7) 0.0547(6) 0.0124(5) 0.0070(5) 0.0100(5)

loop_
_atom_type_symbol
_atom_type_description
_atom_type_scat_dispersion_real
_atom_type_scat_dispersion_imag
_atom_type_scat_source
C C 0.0033 0.0016 'International Tables Vol C Tables 4.2.6.8 and 6.1.1.4'
H H 0.0000 0.0000 'International Tables Vol C Tables 4.2.6.8 and 6.1.1.4'
F F 0.0171 0.0103 'International Tables Vol C Tables 4.2.6.8 and 6.1.1.4'
Mn Mn 0.3368 0.7283 'International Tables Vol C Tables 4.2.6.8 and 6.1.1.4'
N N 0.0061 0.0033 'International Tables Vol C Tables 4.2.6.8 and 6.1.1.4'
O O 0.0106 0.0060 'International Tables Vol C Tables 4.2.6.8 and 6.1.1.4'
S S 0.1246 0.1234 'International Tables Vol C Tables 4.2.6.8 and 6.1.1.4'

loop_
_geom_angle_atom_site_label_1
_geom_angle_atom_site_label_2
_geom_angle_atom_site_label_3
_geom_angle
_geom_angle_site_symmetry_1
_geom_angle_site_symmetry_3
_geom_angle_publ_flag
C2 C1 S1 117.6(5) . . ?
C2 C1 H1 121.2 . . ?
S1 C1 H1 121.2 . . ?
C1 C2 S2 118.1(4) . . ?
C1 C2 H2 120.9 . . ?
S2 C2 H2 120.9 . . ?
C4 C3 S2 123.8(4) . . ?
C4 C3 S1 122.3(3) . . ?
S2 C3 S1 113.9(3) . . ?
C3 C4 S4 122.5(3) . . ?
C3 C4 S3 122.9(3) . . ?
S4 C4 S3 114.6(2) . . ?
C6 C5 S4 119.0(4) . . ?
C6 C5 H5 120.5 . . ?
S4 C5 H5 120.5 . . ?
C5 C6 C7 125.6(4) . . ?
C5 C6 S3 116.8(3) . . ?
C7 C6 S3 117.6(3) . . ?
N1 C7 C6 119.8(4) . . ?
N1 C7 H7 120.1 . . ?
C6 C7 H7 120.1 . . ?
N3 C8 C9 121.5(4) . . ?
N3 C8 N1 121.3(4) . . ?
C9 C8 N1 117.2(4) . . ?
N2 C9 C8 121.4(4) . . ?
N2 C9 H9 119.3 . . ?
C8 C9 H9 119.3 . . ?
N2 C10 C11 121.9(4) . . ?
N2 C10 H10 119.1 . . ?
C11 C10 H10 119.1 . . ?
N3 C11 C10 122.4(4) . . ?
N3 C11 H11 118.8 . . ?
C10 C11 H11 118.8 . . ?
F2 C12 F1 108.8(6) . . ?
F2 C12 F3 107.7(5) . . ?
F1 C12 F3 105.2(4) . . ?
F2 C12 C13 110.9(4) . . ?
F1 C12 C13 110.8(4) . . ?
F3 C12 C13 113.2(5) . . ?
O1 C13 C14 128.0(4) . . ?
O1 C13 C12 112.8(5) . . ?
C14 C13 C12 119.1(5) . . ?
C15 C14 C13 123.1(4) . . ?
C15 C14 H14 118.5 . . ?
C13 C14 H14 118.5 . . ?
O2 C15 C14 127.9(4) . . ?
O2 C15 C16 113.6(4) . . ?
C14 C15 C16 118.4(4) . . ?
F4 C16 F5 110.1(6) . . ?
F4 C16 F6 105.1(6) . . ?
F5 C16 F6 100.7(5) . . ?
F4 C16 C15 116.4(5) . . ?
F5 C16 C15 111.8(5) . . ?
F6 C16 C15 111.4(5) . . ?
O2 Mn1 O2 178.06(18) . 2_655 ?
O2 Mn1 O1 83.64(12) . . ?
O2 Mn1 O1 94.95(12) 2_655 . ?
O2 Mn1 O1 94.95(12) . 2_655 ?
O2 Mn1 O1 83.64(12) 2_655 2_655 ?
O1 Mn1 O1 86.93(18) . 2_655 ?
O2 Mn1 N2 88.18(11) . 2_655 ?
O2 Mn1 N2 93.16(12) 2_655 2_655 ?
O1 Mn1 N2 171.20(12) . 2_655 ?
O1 Mn1 N2 90.55(12) 2_655 2_655 ?
O2 Mn1 N2 93.16(12) . . ?
O2 Mn1 N2 88.18(11) 2_655 . ?
O1 Mn1 N2 90.55(12) . . ?
O1 Mn1 N2 171.20(12) 2_655 . ?
N2 Mn1 N2 93.14(16) 2_655 . ?
C7 N1 C8 118.4(4) . . ?
C10 N2 C9 116.5(4) . . ?
C10 N2 Mn1 120.1(3) . . ?
C9 N2 Mn1 123.2(3) . . ?
C11 N3 C8 116.3(4) . . ?
C13 O1 Mn1 126.8(3) . . ?
C15 O2 Mn1 128.5(3) . . ?
C1 S1 C3 94.6(3) . . ?
C2 S2 C3 93.9(3) . . ?
C6 S3 C4 94.67(19) . . ?
C5 S4 C4 95.0(2) . . ?

loop_
_geom_bond_atom_site_label_1
_geom_bond_atom_site_label_2
_geom_bond_distance
_geom_bond_site_symmetry_2
_geom_bond_publ_flag
C1 C2 1.325(8) . ?
C1 S1 1.726(5) . ?
C1 H1 0.9300 . ?
C2 S2 1.747(6) . ?
C2 H2 0.9300 . ?
C3 C4 1.341(6) . ?
C3 S2 1.752(4) . ?
C3 S1 1.766(5) . ?
C4 S4 1.758(4) . ?
C4 S3 1.760(4) . ?
C5 C6 1.346(6) . ?
C5 S4 1.710(5) . ?
C5 H5 0.9300 . ?
C6 C7 1.437(6) . ?
C6 S3 1.747(4) . ?
C7 N1 1.277(5) . ?
C7 H7 0.9300 . ?
C8 N3 1.334(5) . ?
C8 C9 1.395(5) . ?
C8 N1 1.405(5) . ?
C9 N2 1.340(5) . ?
C9 H9 0.9300 . ?
C10 N2 1.322(5) . ?
C10 C11 1.380(6) . ?
C10 H10 0.9300 . ?
C11 N3 1.326(5) . ?
C11 H11 0.9300 . ?
C12 F2 1.295(6) . ?
C12 F1 1.328(6) . ?
C12 F3 1.342(6) . ?
C12 C13 1.525(7) . ?
C13 O1 1.245(5) . ?
C13 C14 1.390(7) . ?
C14 C15 1.386(6) . ?
C14 H14 0.9300 . ?
C15 O2 1.250(5) . ?
C15 C16 1.526(7) . ?
C16 F4 1.250(6) . ?
C16 F5 1.286(6) . ?
C16 F6 1.343(7) . ?
Mn1 O2 2.124(3) . ?
Mn1 O2 2.124(3) 2_655 ?
Mn1 O1 2.159(3) . ?
Mn1 O1 2.159(3) 2_655 ?
Mn1 N2 2.248(3) 2_655 ?
Mn1 N2 2.248(3) . ?
